data_1518999
loop_
_publ_author_name
'Chang, Meng-Yang'
'Cheng, Yu-Chieh'
'Lu, Yi-Ju'

_publ_section_title
;
 Bi(OTf)3-Mediated Cycloisomerization of \g-Alkynyl Arylketones:
 Application to the Synthesis of Substituted Furans.
;
_journal_issue 5
_journal_name_full 'Organic letters'
_journal_page_first 1264
_journal_page_last 1267
_journal_paper_doi 10.1021/acs.orglett.5b00246
_journal_volume 17
_journal_year 2015
_chemical_formula_sum 'C17 H13 F O3 S'
_chemical_formula_weight 316.33
_space_group_crystal_system monoclinic
_space_group_IT_number 14
_space_group_name_Hall '-P 2yn'
_space_group_name_H-M_alt 'P 1 21/n 1'
_symmetry_space_group_name_Hall '-P 2yn'
_symmetry_space_group_name_H-M 'P 1 21/n 1'
_atom_sites_solution_hydrogens geom
_audit_creation_method SHELXL-2014/6
_cell_angle_alpha 90
_cell_angle_beta 105.111(2)
_cell_angle_gamma 90
_cell_formula_units_Z 4
_cell_length_a 9.2698(4)
_cell_length_b 11.0134(5)
_cell_length_c 15.0573(7)
_cell_measurement_reflns_used 5012
_cell_measurement_temperature 100(2)
_cell_measurement_theta_max 26.3600
_cell_measurement_theta_min 2.8024
_cell_volume 1484.08(12)
_computing_cell_refinement 'SAINT V8.34A (Bruker AXS Inc., 2013)'
_computing_data_collection 'APEX2 (Bruker AXS, 2010)'
_computing_data_reduction 'SAINT V8.34A (Bruker AXS Inc., 2013)'
_computing_molecular_graphics 'SHELXTL (Sheldrick, 2008)'
_computing_publication_material SHELXTL
_computing_structure_refinement 'SHELXL-2014/6 (Sheldrick, 2014)'
_diffrn_ambient_temperature 100(2)
_diffrn_detector_area_resol_mean 8.3333
_diffrn_measured_fraction_theta_full 0.996
_diffrn_measured_fraction_theta_max 0.996
_diffrn_measurement_device_type 'Bruker APEX-II CCD'
_diffrn_measurement_method '\f and \w scans'
_diffrn_radiation_type MoK\a
_diffrn_radiation_wavelength 0.71073
_diffrn_reflns_av_R_equivalents 0.0329
_diffrn_reflns_av_unetI/netI 0.0345
_diffrn_reflns_Laue_measured_fraction_full 0.996
_diffrn_reflns_Laue_measured_fraction_max 0.996
_diffrn_reflns_limit_h_max 11
_diffrn_reflns_limit_h_min -11
_diffrn_reflns_limit_k_max 11
_diffrn_reflns_limit_k_min -13
_diffrn_reflns_limit_l_max 18
_diffrn_reflns_limit_l_min -18
_diffrn_reflns_number 10046
_diffrn_reflns_point_group_measured_fraction_full 0.996
_diffrn_reflns_point_group_measured_fraction_max 0.996
_diffrn_reflns_theta_full 25.242
_diffrn_reflns_theta_max 26.385
_diffrn_reflns_theta_min 2.320
_exptl_absorpt_coefficient_mu 0.238
_exptl_absorpt_correction_T_max 0.9485
_exptl_absorpt_correction_T_min 0.8396
_exptl_absorpt_correction_type multi-scan
_exptl_absorpt_process_details 'SADABS V2014/4 (Bruker AXS Inc.)'
_exptl_crystal_colour Colorless
_exptl_crystal_density_diffrn 1.416
_exptl_crystal_density_meas ?
_exptl_crystal_density_method 'not measured'
_exptl_crystal_description Lump
_exptl_crystal_F_000 656
_exptl_crystal_size_max 0.25
_exptl_crystal_size_mid 0.22
_exptl_crystal_size_min 0.20
_refine_diff_density_max 0.344
_refine_diff_density_min -0.543
_refine_diff_density_rms 0.120
_refine_ls_extinction_method none
_refine_ls_goodness_of_fit_ref 1.245
_refine_ls_hydrogen_treatment constr
_refine_ls_matrix_type full
_refine_ls_number_parameters 200
_refine_ls_number_reflns 3024
_refine_ls_number_restraints 0
_refine_ls_restrained_S_all 1.245
_refine_ls_R_factor_all 0.0426
_refine_ls_R_factor_gt 0.0345
_refine_ls_shift/su_max 0.001
_refine_ls_shift/su_mean 0.000
_refine_ls_structure_factor_coef Fsqd
_refine_ls_weighting_details 'w=1/[\s^2^(Fo^2^)+(0.0711P)^2^+0.2192P] where P=(Fo^2^+2Fc^2^)/3'
_refine_ls_weighting_scheme calc
_refine_ls_wR_factor_gt 0.1035
_refine_ls_wR_factor_ref 0.1286
_reflns_Friedel_coverage 0.000
_reflns_number_gt 2671
_reflns_number_total 3024
_reflns_threshold_expression 'I > 2\s(I)'
_cod_data_source_file ol5b00246_si_003.cif
_cod_data_source_block 141131lt_0m_a
_cod_depositor_comments
;
The following automatic conversions were performed:

'_exptl_crystal_density_meas' value 'not measured' was changed to '?'
- the value is perceived as not measured.

Automatic conversion script
Id: cif_fix_values 3143 2015-03-26 13:38:13Z robertas 
;
_cod_database_code 1518999
_shelx_space_group_comment
;
The symmetry employed for this shelxl refinement is uniquely defined
by the following loop, which should always be used as a source of
symmetry information in preference to the above space-group names.
They are only intended as comments.
;
_shelxl_version_number 2014/6

loop_
_space_group_symop_operation_xyz
'x, y, z'
'-x+1/2, y+1/2, -z+1/2'
'-x, -y, -z'
'x-1/2, -y-1/2, z-1/2'

loop_
_atom_site_label
_atom_site_type_symbol
_atom_site_fract_x
_atom_site_fract_y
_atom_site_fract_z
_atom_site_U_iso_or_equiv
_atom_site_adp_type
_atom_site_occupancy
_atom_site_site_symmetry_order
_atom_site_calc_flag
_atom_site_refinement_flags_posn
_atom_site_refinement_flags_adp
C1 C 0.18948(18) 0.67373(15) 0.60701(12) 0.0138(4) Uani 1 1 d . .
C2 C 0.12221(19) 0.63618(16) 0.51727(12) 0.0162(4) Uani 1 1 d . .
H2 H 0.1108 0.5522 0.5028 0.019 Uiso 1 1 calc R U
C3 C 0.0724(2) 0.72249(16) 0.44982(12) 0.0189(4) Uani 1 1 d . .
H3 H 0.0249 0.6980 0.3887 0.023 Uiso 1 1 calc R U
C4 C 0.0917(2) 0.84504(16) 0.47120(13) 0.0202(4) Uani 1 1 d . .
H4 H 0.0578 0.9041 0.4244 0.024 Uiso 1 1 calc R U
C5 C 0.1600(2) 0.88181(16) 0.56031(13) 0.0203(4) Uani 1 1 d . .
H5 H 0.1729 0.9658 0.5744 0.024 Uiso 1 1 calc R U
C6 C 0.2096(2) 0.79590(15) 0.62907(12) 0.0176(4) Uani 1 1 d . .
H6 H 0.2565 0.8205 0.6903 0.021 Uiso 1 1 calc R U
C7 C 0.38113(19) 0.47649(15) 0.66094(11) 0.0153(4) Uani 1 1 d . .
C8 C 0.3665(2) 0.34792(15) 0.64410(12) 0.0190(4) Uani 1 1 d . .
H8 H 0.2857 0.2977 0.6491 0.023 Uiso 1 1 calc R U
C9 C 0.4898(2) 0.31306(16) 0.61995(13) 0.0222(4) Uani 1 1 d . .
C10 C 0.5141(2) 0.51198(15) 0.64558(12) 0.0163(4) Uani 1 1 d . .
C11 C 0.59721(19) 0.62544(16) 0.64945(12) 0.0170(4) Uani 1 1 d . .
C12 C 0.7063(2) 0.63583(18) 0.60135(14) 0.0255(4) Uani 1 1 d . .
H12 H 0.7270 0.5686 0.5670 0.031 Uiso 1 1 calc R U
C13 C 0.7850(2) 0.74309(19) 0.60306(14) 0.0280(5) Uani 1 1 d . .
H13 H 0.8596 0.7502 0.5705 0.034 Uiso 1 1 calc R U
C14 C 0.7526(2) 0.83901(17) 0.65296(13) 0.0241(4) Uani 1 1 d . .
C15 C 0.6474(2) 0.83254(17) 0.70192(13) 0.0238(4) Uani 1 1 d . .
H15 H 0.6276 0.9004 0.7358 0.029 Uiso 1 1 calc R U
C16 C 0.5704(2) 0.72437(16) 0.70072(12) 0.0194(4) Uani 1 1 d . .
H16 H 0.4984 0.7175 0.7353 0.023 Uiso 1 1 calc R U
C17 C 0.5441(2) 0.19449(17) 0.59391(17) 0.0333(5) Uani 1 1 d . .
H17A H 0.4709 0.1310 0.5958 0.050 Uiso 1 1 calc R U
H17B H 0.6399 0.1743 0.6372 0.050 Uiso 1 1 calc R U
H17C H 0.5575 0.2001 0.5316 0.050 Uiso 1 1 calc R U
F1 F 0.82793(15) 0.94467(10) 0.65376(9) 0.0345(3) Uani 1 1 d . .
O1 O 0.11976(14) 0.48058(11) 0.68670(9) 0.0196(3) Uani 1 1 d . .
O2 O 0.30647(14) 0.62143(11) 0.77983(8) 0.0179(3) Uani 1 1 d . .
O3 O 0.58065(14) 0.41184(11) 0.61967(9) 0.0204(3) Uani 1 1 d . .
S1 S 0.24395(5) 0.56150(4) 0.69306(3) 0.01390(16) Uani 1 1 d . .

loop_
_atom_site_aniso_label
_atom_site_aniso_U_11
_atom_site_aniso_U_22
_atom_site_aniso_U_33
_atom_site_aniso_U_23
_atom_site_aniso_U_13
_atom_site_aniso_U_12
C1 0.0141(8) 0.0129(8) 0.0154(8) 0.0022(6) 0.0056(7) 0.0011(7)
C2 0.0163(8) 0.0158(8) 0.0177(9) -0.0026(7) 0.0064(7) -0.0021(7)
C3 0.0168(9) 0.0245(9) 0.0153(8) 0.0000(7) 0.0037(7) -0.0024(7)
C4 0.0194(9) 0.0204(9) 0.0211(9) 0.0077(7) 0.0060(7) 0.0020(7)
C5 0.0229(9) 0.0125(8) 0.0254(10) 0.0006(7) 0.0062(8) 0.0004(7)
C6 0.0205(9) 0.0150(8) 0.0169(8) -0.0023(7) 0.0043(7) -0.0003(7)
C7 0.0183(9) 0.0128(8) 0.0151(8) 0.0010(6) 0.0048(7) 0.0019(7)
C8 0.0226(9) 0.0137(8) 0.0207(9) 0.0000(7) 0.0058(8) -0.0010(7)
C9 0.0233(10) 0.0155(9) 0.0272(10) -0.0013(7) 0.0051(8) 0.0013(8)
C10 0.0182(9) 0.0149(8) 0.0153(8) 0.0014(6) 0.0034(7) 0.0042(7)
C11 0.0150(8) 0.0180(9) 0.0171(9) 0.0021(7) 0.0026(7) 0.0006(7)
C12 0.0257(10) 0.0232(10) 0.0312(11) -0.0012(8) 0.0139(9) 0.0010(8)
C13 0.0239(10) 0.0321(11) 0.0327(11) 0.0013(9) 0.0159(9) -0.0041(9)
C14 0.0227(9) 0.0227(10) 0.0251(10) 0.0025(8) 0.0031(8) -0.0092(8)
C15 0.0262(10) 0.0221(9) 0.0227(10) -0.0033(7) 0.0054(8) -0.0043(8)
C16 0.0184(9) 0.0218(9) 0.0186(9) -0.0023(7) 0.0062(7) -0.0038(7)
C17 0.0299(11) 0.0177(10) 0.0529(14) -0.0079(9) 0.0122(10) 0.0040(9)
F1 0.0383(7) 0.0291(7) 0.0385(7) -0.0005(5) 0.0145(6) -0.0184(5)
O1 0.0199(7) 0.0154(6) 0.0255(7) 0.0030(5) 0.0098(5) -0.0013(5)
O2 0.0228(7) 0.0172(6) 0.0138(6) -0.0008(5) 0.0051(5) 0.0019(5)
O3 0.0196(7) 0.0158(6) 0.0272(7) -0.0021(5) 0.0086(6) 0.0026(5)
S1 0.0167(3) 0.0115(2) 0.0142(3) 0.00084(14) 0.00546(18) 0.00060(15)

loop_
_atom_type_symbol
_atom_type_description
_atom_type_scat_dispersion_real
_atom_type_scat_dispersion_imag
_atom_type_scat_source
C C 0.0033 0.0016 'International Tables Vol C Tables 4.2.6.8 and 6.1.1.4'
O O 0.0106 0.0060 'International Tables Vol C Tables 4.2.6.8 and 6.1.1.4'
F F 0.0171 0.0103 'International Tables Vol C Tables 4.2.6.8 and 6.1.1.4'
S S 0.1246 0.1234 'International Tables Vol C Tables 4.2.6.8 and 6.1.1.4'
H H 0.0000 0.0000 'International Tables Vol C Tables 4.2.6.8 and 6.1.1.4'

loop_
_geom_angle_atom_site_label_1
_geom_angle_atom_site_label_2
_geom_angle_atom_site_label_3
_geom_angle
C6 C1 C2 121.18(16)
C6 C1 S1 120.55(13)
C2 C1 S1 118.24(13)
C3 C2 C1 119.21(16)
C3 C2 H2 120.4
C1 C2 H2 120.4
C2 C3 C4 120.07(17)
C2 C3 H3 120.0
C4 C3 H3 120.0
C5 C4 C3 120.47(16)
C5 C4 H4 119.8
C3 C4 H4 119.8
C4 C5 C6 120.08(16)
C4 C5 H5 120.0
C6 C5 H5 120.0
C1 C6 C5 118.98(16)
C1 C6 H6 120.5
C5 C6 H6 120.5
C10 C7 C8 107.39(15)
C10 C7 S1 130.28(13)
C8 C7 S1 122.32(13)
C9 C8 C7 106.34(16)
C9 C8 H8 126.8
C7 C8 H8 126.8
C8 C9 O3 109.85(15)
C8 C9 C17 133.85(18)
O3 C9 C17 116.29(17)
C7 C10 O3 108.10(15)
C7 C10 C11 136.55(16)
O3 C10 C11 115.35(16)
C12 C11 C16 118.80(17)
C12 C11 C10 119.73(17)
C16 C11 C10 121.46(16)
C13 C12 C11 120.68(18)
C13 C12 H12 119.7
C11 C12 H12 119.7
C14 C13 C12 118.49(18)
C14 C13 H13 120.8
C12 C13 H13 120.8
F1 C14 C15 118.52(18)
F1 C14 C13 118.66(18)
C15 C14 C13 122.83(18)
C14 C15 C16 118.31(18)
C14 C15 H15 120.8
C16 C15 H15 120.8
C15 C16 C11 120.87(18)
C15 C16 H16 119.6
C11 C16 H16 119.6
C9 C17 H17A 109.5
C9 C17 H17B 109.5
H17A C17 H17B 109.5
C9 C17 H17C 109.5
H17A C17 H17C 109.5
H17B C17 H17C 109.5
C10 O3 C9 108.31(14)
O1 S1 O2 117.96(8)
O1 S1 C7 106.10(8)
O2 S1 C7 110.26(8)
O1 S1 C1 108.28(8)
O2 S1 C1 108.33(8)
C7 S1 C1 105.17(8)

loop_
_geom_bond_atom_site_label_1
_geom_bond_atom_site_label_2
_geom_bond_distance
C1 C6 1.387(2)
C1 C2 1.395(2)
C1 S1 1.7665(17)
C2 C3 1.380(2)
C2 H2 0.9500
C3 C4 1.388(3)
C3 H3 0.9500
C4 C5 1.386(3)
C4 H4 0.9500
C5 C6 1.389(2)
C5 H5 0.9500
C6 H6 0.9500
C7 C10 1.369(2)
C7 C8 1.439(2)
C7 S1 1.7459(17)
C8 C9 1.342(3)
C8 H8 0.9500
C9 O3 1.377(2)
C9 C17 1.489(2)
C10 O3 1.369(2)
C10 C11 1.461(2)
C11 C12 1.394(3)
C11 C16 1.395(2)
C12 C13 1.385(3)
C12 H12 0.9500
C13 C14 1.374(3)
C13 H13 0.9500
C14 F1 1.355(2)
C14 C15 1.370(3)
C15 C16 1.386(3)
C15 H15 0.9500
C16 H16 0.9500
C17 H17A 0.9800
C17 H17B 0.9800
C17 H17C 0.9800
O1 S1 1.4391(13)
O2 S1 1.4435(12)
